data_7241122
loop_
_publ_author_name
'Qiu, Sheng-En'
'Yang, Shi-Yao'

_publ_section_title
;
 Reversible photo/thermal solid-state transformation of a coordination
 polymer
;
_journal_name_full CrystEngComm
_journal_paper_doi 10.1039/D0CE00905A
_journal_year 2020
_chemical_formula_moiety 'C28 H20 N2 O6 Zn'
_chemical_formula_sum 'C28 H20 N2 O6 Zn'
_chemical_formula_weight 545.83
_space_group_crystal_system triclinic
_space_group_IT_number 2
_space_group_name_Hall '-P 1'
_space_group_name_H-M_alt 'P -1'
_atom_sites_solution_hydrogens geom
_audit_creation_method SHELXL-2014/7
_audit_update_record
;
2020-05-10 deposited with the CCDC.	2020-08-17 downloaded from the CCDC.
;
_cell_angle_alpha 88.333(1)
_cell_angle_beta 66.767(1)
_cell_angle_gamma 85.721(1)
_cell_formula_units_Z 2
_cell_length_a 9.6125(1)
_cell_length_b 11.4482(1)
_cell_length_c 12.0079(1)
_cell_measurement_reflns_used 10564
_cell_measurement_temperature 193(2)
_cell_measurement_theta_max 76.6140
_cell_measurement_theta_min 3.8690
_cell_volume 1210.88(2)
_computing_structure_refinement 'SHELXL-2014/7 (Sheldrick, 2014)'
_diffrn_ambient_temperature 193(2)
_diffrn_detector_area_resol_mean 16.1903
_diffrn_measured_fraction_theta_full 0.997
_diffrn_measured_fraction_theta_max 0.948
_diffrn_measurement_device_type 'Gemini S Ultra CrysAlis CCD, Oxford'
_diffrn_measurement_method 'CrysAlis RED, Oxford Diffraction'
_diffrn_radiation_monochromator graphite
_diffrn_radiation_source 'Enhance (Cu) X-ray Source'
_diffrn_radiation_type 'Cu K\a'
_diffrn_radiation_wavelength 1.5418
_diffrn_reflns_av_R_equivalents 0.0290
_diffrn_reflns_av_unetI/netI 0.0373
_diffrn_reflns_Laue_measured_fraction_full 0.997
_diffrn_reflns_Laue_measured_fraction_max 0.948
_diffrn_reflns_limit_h_max 12
_diffrn_reflns_limit_h_min -11
_diffrn_reflns_limit_k_max 14
_diffrn_reflns_limit_k_min -13
_diffrn_reflns_limit_l_max 14
_diffrn_reflns_limit_l_min -14
_diffrn_reflns_number 14635
_diffrn_reflns_point_group_measured_fraction_full 0.997
_diffrn_reflns_point_group_measured_fraction_max 0.948
_diffrn_reflns_theta_full 67.700
_diffrn_reflns_theta_max 76.971
_diffrn_reflns_theta_min 3.872
_exptl_absorpt_coefficient_mu 1.815
_exptl_absorpt_correction_T_max 1.00000
_exptl_absorpt_correction_T_min 0.61988
_exptl_absorpt_correction_type multi-scan
_exptl_absorpt_process_details
;
CrysAlisPro 1.171.40.21a (Rigaku Oxford Diffraction, 2018)
Empirical absorption correction using spherical harmonics,
 implemented in SCALE3 ABSPACK scaling algorithm.
;
_exptl_crystal_colour yellow
_exptl_crystal_density_diffrn 1.497
_exptl_crystal_density_meas ?
_exptl_crystal_density_method 'not measured'
_exptl_crystal_description block
_exptl_crystal_F_000 560
_exptl_crystal_size_max 0.200
_exptl_crystal_size_mid 0.180
_exptl_crystal_size_min 0.150
_refine_diff_density_max 0.568
_refine_diff_density_min -0.340
_refine_diff_density_rms 0.059
_refine_ls_extinction_method none
_refine_ls_goodness_of_fit_ref 1.032
_refine_ls_hydrogen_treatment constr
_refine_ls_matrix_type full
_refine_ls_number_parameters 428
_refine_ls_number_reflns 4858
_refine_ls_number_restraints 715
_refine_ls_restrained_S_all 1.049
_refine_ls_R_factor_all 0.0417
_refine_ls_R_factor_gt 0.0370
_refine_ls_shift/su_max 0.001
_refine_ls_shift/su_mean 0.000
_refine_ls_structure_factor_coef Fsqd
_refine_ls_weighting_details 'w=1/[\s^2^(Fo^2^)+(0.0440P)^2^+0.6727P] where P=(Fo^2^+2Fc^2^)/3'
_refine_ls_weighting_scheme calc
_refine_ls_wR_factor_gt 0.0968
_refine_ls_wR_factor_ref 0.1026
_reflns_Friedel_coverage 0.000
_reflns_number_gt 4526
_reflns_number_total 4858
_reflns_threshold_expression 'I > 2\s(I)'
_cod_data_source_file d0ce00905a1.cif
_cod_data_source_block 0h
_cod_depositor_comments
;
The following automatic conversions were performed:

data item '_exptl_crystal_density_meas' value 'not measured' was
changed to '?' -- the value is perceived as not measured.

Automatic conversion script
Id: cif_fix_values 7556 2019-12-06 15:28:31Z antanas 
;
_cod_database_code 7241122
_shelx_shelxl_version_number 2014/7
_shelx_space_group_comment
;
The symmetry employed for this shelxl refinement is uniquely defined
by the following loop, which should always be used as a source of
symmetry information in preference to the above space-group names.
They are only intended as comments.
;
_shelx_estimated_absorpt_t_min 0.713
_shelx_estimated_absorpt_t_max 0.772
_oxdiff_exptl_absorpt_empirical_full_min 0.703
_oxdiff_exptl_absorpt_empirical_full_max 1.314
_oxdiff_exptl_absorpt_empirical_details
;
Empirical correction (ABSPACK) includes:
- Absorption correction using spherical harmonics
- Frame scaling
;

loop_
_space_group_symop_operation_xyz
'x, y, z'
'-x, -y, -z'

loop_
_atom_site_label
_atom_site_type_symbol
_atom_site_fract_x
_atom_site_fract_y
_atom_site_fract_z
_atom_site_U_iso_or_equiv
_atom_site_adp_type
_atom_site_occupancy
_atom_site_site_symmetry_order
_atom_site_calc_flag
_atom_site_refinement_flags_posn
_atom_site_refinement_flags_adp
_atom_site_refinement_flags_occupancy
_atom_site_disorder_assembly
_atom_site_disorder_group
Zn1 Zn 0.58798(3) 0.60475(2) 0.74377(2) 0.04347(11) Uani 1 1 d . U . . .
O1 O 0.39445(18) 0.57466(16) 0.87655(16) 0.0608(4) Uani 1 1 d . U . . .
O2 O 0.3425(2) 0.5230(2) 0.72269(17) 0.0770(5) Uani 1 1 d . U . . .
O3 O 0.0910(2) 0.43093(19) 0.76244(16) 0.0703(5) Uani 1 1 d . U . . .
H3A H 0.1790 0.4510 0.7213 0.105 Uiso 1 1 calc R U . . .
C1 C 0.3042(3) 0.5399(2) 0.8335(2) 0.0536(5) Uani 1 1 d . U . . .
C2 C 0.1469(2) 0.51913(18) 0.9193(2) 0.0463(4) Uani 1 1 d . U . . .
C3 C 0.0484(2) 0.46516(19) 0.8793(2) 0.0487(5) Uani 1 1 d . U . . .
C4 C 0.0968(2) 0.55285(18) 1.0393(2) 0.0472(4) Uani 1 1 d . U . . .
H4A H 0.1638 0.5892 1.0661 0.057 Uiso 1 1 calc R U . . .
N1 N 0.7054(10) 0.4565(6) 0.6547(7) 0.0470(7) Uani 0.814(4) 1 d D U P A 1
C9 C 0.6671(6) 0.4037(4) 0.5738(4) 0.0671(10) Uani 0.814(4) 1 d D U P A 1
H9A H 0.5798 0.4335 0.5609 0.081 Uiso 0.814(4) 1 calc R U P A 1
C10 C 0.7513(4) 0.3071(4) 0.5085(3) 0.0668(9) Uani 0.814(4) 1 d D U P A 1
H10A H 0.7224 0.2730 0.4503 0.080 Uiso 0.814(4) 1 calc R U P A 1
C11 C 0.8783(4) 0.2588(2) 0.5270(3) 0.0485(6) Uani 0.814(4) 1 d D U P A 1
C12 C 0.9149(4) 0.3146(3) 0.6107(3) 0.0630(8) Uani 0.814(4) 1 d D U P A 1
H12A H 1.0004 0.2860 0.6269 0.076 Uiso 0.814(4) 1 calc R U P A 1
C13 C 0.8286(4) 0.4110(3) 0.6706(3) 0.0583(8) Uani 0.814(4) 1 d D U P A 1
H13A H 0.8578 0.4482 0.7269 0.070 Uiso 0.814(4) 1 calc R U P A 1
C14 C 0.9778(3) 0.1625(2) 0.4541(3) 0.0517(7) Uani 0.814(4) 1 d D U P A 1
H14A H 1.0738 0.1475 0.4589 0.062 Uiso 0.814(4) 1 calc R U P A 1
C15 C 0.9446(4) 0.0940(2) 0.3813(3) 0.0522(7) Uani 0.814(4) 1 d D U P A 1
H15A H 0.8417 0.0977 0.3902 0.063 Uiso 0.814(4) 1 calc R U P A 1
C16 C 1.0510(4) 0.0138(3) 0.2893(3) 0.0515(8) Uani 0.814(4) 1 d D U P A 1
C17 C 0.9997(4) -0.0390(3) 0.2106(3) 0.0487(7) Uani 0.814(4) 1 d D U P A 1
H17A H 0.8946 -0.0306 0.2260 0.058 Uiso 0.814(4) 1 calc R U P A 1
C18 C 1.0979(5) -0.1039(4) 0.1099(4) 0.0522(8) Uani 0.814(4) 1 d D U P A 1
C19 C 1.2498(5) -0.1174(4) 0.0892(5) 0.0652(10) Uani 0.814(4) 1 d D U P A 1
H19A H 1.3187 -0.1595 0.0201 0.078 Uiso 0.814(4) 1 calc R U P A 1
C20 C 1.3025(5) -0.0699(4) 0.1685(4) 0.0696(10) Uani 0.814(4) 1 d D U P A 1
H20A H 1.4069 -0.0822 0.1547 0.084 Uiso 0.814(4) 1 calc R U P A 1
C21 C 1.2055(4) -0.0048(4) 0.2677(4) 0.0628(9) Uani 0.814(4) 1 d D U P A 1
H21A H 1.2435 0.0274 0.3213 0.075 Uiso 0.814(4) 1 calc R U P A 1
C22 C 1.0422(4) -0.1580(3) 0.0264(3) 0.0519(8) Uani 0.814(4) 1 d D U P A 1
H22A H 1.1139 -0.1810 -0.0518 0.062 Uiso 0.814(4) 1 calc R U P A 1
C23 C 0.8994(6) -0.1759(5) 0.0546(5) 0.0565(11) Uani 0.814(4) 1 d D U P A 1
H23A H 0.8302 -0.1483 0.1319 0.068 Uiso 0.814(4) 1 calc R U P A 1
N1' N 0.701(5) 0.461(3) 0.646(4) 0.058(3) Uiso 0.186(4) 1 d D U P A 2
C9' C 0.663(3) 0.4327(16) 0.5540(19) 0.064(3) Uiso 0.186(4) 1 d D U P A 2
H9'A H 0.6052 0.4907 0.5293 0.076 Uiso 0.186(4) 1 calc R U P A 2
C10' C 0.701(2) 0.3283(14) 0.4921(15) 0.067(3) Uiso 0.186(4) 1 d D U P A 2
H10B H 0.6553 0.3091 0.4383 0.081 Uiso 0.186(4) 1 calc R U P A 2
C11' C 0.8102(18) 0.2506(11) 0.5123(11) 0.052(2) Uiso 0.186(4) 1 d D U P A 2
C12' C 0.8608(18) 0.2819(12) 0.5981(14) 0.061(2) Uiso 0.186(4) 1 d D U P A 2
H12B H 0.9395 0.2348 0.6099 0.073 Uiso 0.186(4) 1 calc R U P A 2
C13' C 0.798(2) 0.3827(14) 0.6686(17) 0.066(3) Uiso 0.186(4) 1 d D U P A 2
H13B H 0.8249 0.3963 0.7350 0.079 Uiso 0.186(4) 1 calc R U P A 2
C14' C 0.8729(13) 0.1525(10) 0.4280(11) 0.054(2) Uiso 0.186(4) 1 d D U P A 2
H14B H 0.8093 0.1261 0.3916 0.065 Uiso 0.186(4) 1 calc R U P A 2
C15' C 1.0072(15) 0.0967(11) 0.3968(12) 0.053(2) Uiso 0.186(4) 1 d D U P A 2
H15B H 1.0617 0.1108 0.4455 0.063 Uiso 0.186(4) 1 calc R U P A 2
C16' C 1.0831(18) 0.0148(15) 0.2948(14) 0.055(2) Uiso 0.186(4) 1 d D U P A 2
C17' C 1.004(2) -0.0411(17) 0.2397(14) 0.051(3) Uiso 0.186(4) 1 d D U P A 2
H17B H 0.8966 -0.0382 0.2770 0.061 Uiso 0.186(4) 1 calc R U P A 2
C18' C 1.079(2) -0.101(2) 0.1311(16) 0.057(2) Uiso 0.186(4) 1 d D U P A 2
C19' C 1.238(2) -0.104(2) 0.079(2) 0.065(3) Uiso 0.186(4) 1 d D U P A 2
H19B H 1.2910 -0.1445 0.0043 0.078 Uiso 0.186(4) 1 calc R U P A 2
C20' C 1.320(2) -0.0481(17) 0.1324(15) 0.064(3) Uiso 0.186(4) 1 d D U P A 2
H20B H 1.4272 -0.0504 0.0957 0.077 Uiso 0.186(4) 1 calc R U P A 2
C21' C 1.2411(18) 0.0102(16) 0.2394(15) 0.063(3) Uiso 0.186(4) 1 d D U P A 2
H21B H 1.2958 0.0484 0.2769 0.075 Uiso 0.186(4) 1 calc R U P A 2
C22' C 1.006(2) -0.154(2) 0.0594(17) 0.057(3) Uiso 0.186(4) 1 d D U P A 2
H22B H 1.0754 -0.1680 -0.0219 0.069 Uiso 0.186(4) 1 calc R U P A 2
C23' C 0.876(3) -0.186(3) 0.077(3) 0.059(3) Uiso 0.186(4) 1 d D U P A 2
H23B H 0.8002 -0.1803 0.1574 0.070 Uiso 0.186(4) 1 calc R U P A 2
C24 C 0.8334(3) -0.23357(18) -0.0191(2) 0.0542(5) Uani 1 1 d . U . . .
C25 C 0.9166(3) -0.2646(2) -0.1393(2) 0.0562(5) Uani 1 1 d . U . . .
H25A H 1.0208 -0.2494 -0.1769 0.067 Uiso 1 1 calc R U . . .
C26 C 0.8483(3) -0.31759(19) -0.2043(2) 0.0515(5) Uani 1 1 d . U . . .
H26A H 0.9074 -0.3383 -0.2864 0.062 Uiso 1 1 calc R U . . .
C27 C 0.6825(3) -0.2600(2) 0.0303(2) 0.0620(6) Uani 1 1 d . U . . .
H27A H 0.6211 -0.2410 0.1125 0.074 Uiso 1 1 calc R U . . .
C28 C 0.6219(3) -0.3131(2) -0.0388(2) 0.0584(6) Uani 1 1 d . U . . .
H28A H 0.5187 -0.3314 -0.0025 0.070 Uiso 1 1 calc R U . . .
N2 N 0.7020(2) -0.34097(15) -0.15613(16) 0.0464(4) Uani 1 1 d . U . . .
O4 O 0.6033(3) 0.7163(2) 0.6112(2) 0.0552(6) Uani 0.739(3) 1 d . U P A 1
O5 O 0.4627(3) 0.8251(2) 0.7696(2) 0.0686(7) Uani 0.739(3) 1 d . U P A 1
O6 O 0.3915(3) 1.0401(2) 0.7454(2) 0.0697(7) Uani 0.739(3) 1 d . U P A 1
H6A H 0.4006 0.9784 0.7823 0.105 Uiso 0.739(3) 1 calc R U P A 1
C5 C 0.5258(3) 0.8120(3) 0.6577(3) 0.0489(6) Uani 0.739(3) 1 d . U P A 1
C6 C 0.5146(4) 0.9090(3) 0.5767(4) 0.0390(7) Uani 0.739(3) 1 d . U P A 1
C7 C 0.4452(4) 1.0182(4) 0.6255(3) 0.0427(7) Uani 0.739(3) 1 d . U P A 1
C8 C 0.5695(4) 0.8920(3) 0.4505(4) 0.0449(8) Uani 0.739(3) 1 d . U P A 1
H8A H 0.6172 0.8182 0.4169 0.054 Uiso 0.739(3) 1 calc R U P A 1
O4' O 0.6287(9) 0.6904(7) 0.4972(7) 0.080(2) Uiso 0.261(3) 1 d . U P A 2
O5' O 0.5682(9) 0.7615(8) 0.6782(8) 0.0663(17) Uiso 0.261(3) 1 d . U P A 2
O6' O 0.6045(9) 0.8212(7) 0.3331(7) 0.077(2) Uiso 0.261(3) 1 d . U P A 2
H6'A H 0.6241 0.7603 0.3665 0.115 Uiso 0.261(3) 1 calc R U P A 2
C5' C 0.5850(10) 0.7663(9) 0.5742(9) 0.0498(17) Uiso 0.261(3) 1 d . U P A 2
C6' C 0.5377(12) 0.8902(10) 0.5342(13) 0.0402(19) Uiso 0.261(3) 1 d . U P A 2
C7' C 0.4860(12) 0.9792(12) 0.6147(10) 0.044(2) Uiso 0.261(3) 1 d . U P A 2
H7'A H 0.4761 0.9653 0.6958 0.052 Uiso 0.261(3) 1 calc R U P A 2
C8' C 0.5522(13) 0.9121(13) 0.4168(12) 0.047(2) Uiso 0.261(3) 1 d . U P A 2

loop_
_atom_site_aniso_label
_atom_site_aniso_U_11
_atom_site_aniso_U_22
_atom_site_aniso_U_33
_atom_site_aniso_U_23
_atom_site_aniso_U_13
_atom_site_aniso_U_12
Zn1 0.04558(17) 0.04020(16) 0.04758(17) 0.00149(11) -0.02187(13) -0.00127(11)
O1 0.0454(8) 0.0690(10) 0.0708(10) 0.0112(8) -0.0250(7) -0.0126(7)
O2 0.0519(10) 0.1142(16) 0.0597(11) 0.0040(10) -0.0162(8) -0.0084(10)
O3 0.0563(10) 0.0992(14) 0.0575(10) -0.0128(9) -0.0238(8) -0.0053(9)
C1 0.0460(11) 0.0538(12) 0.0636(13) 0.0101(10) -0.0253(10) -0.0023(9)
C2 0.0418(10) 0.0427(10) 0.0571(11) 0.0067(9) -0.0234(9) 0.0002(8)
C3 0.0464(11) 0.0500(11) 0.0535(11) 0.0001(9) -0.0248(9) 0.0020(9)
C4 0.0440(10) 0.0439(10) 0.0619(12) 0.0037(9) -0.0298(9) -0.0037(8)
N1 0.0549(14) 0.0402(12) 0.0518(18) -0.0055(12) -0.0281(11) 0.0036(9)
C9 0.0643(17) 0.072(2) 0.075(2) -0.0256(19) -0.0390(16) 0.0084(18)
C10 0.0646(18) 0.075(2) 0.0726(18) -0.0305(15) -0.0393(15) 0.0057(16)
C11 0.0542(15) 0.0433(12) 0.0524(15) -0.0048(11) -0.0256(12) -0.0021(11)
C12 0.0710(18) 0.0555(16) 0.0792(19) -0.0194(14) -0.0495(16) 0.0146(14)
C13 0.0706(19) 0.0475(16) 0.0724(17) -0.0146(14) -0.0465(15) 0.0113(14)
C14 0.0579(15) 0.0462(13) 0.0577(15) -0.0076(11) -0.0303(12) 0.0022(11)
C15 0.0528(15) 0.0468(14) 0.0604(15) -0.0077(12) -0.0255(13) -0.0027(12)
C16 0.0590(18) 0.0406(12) 0.0597(15) -0.0092(11) -0.0286(14) -0.0003(13)
C17 0.0568(15) 0.0401(13) 0.0560(19) -0.0043(14) -0.0300(14) 0.0008(10)
C18 0.0624(19) 0.0400(12) 0.0599(19) -0.0111(13) -0.0308(16) 0.0041(12)
C19 0.0627(17) 0.065(2) 0.074(2) -0.0283(17) -0.0351(15) 0.0184(14)
C20 0.0577(18) 0.080(2) 0.079(2) -0.024(2) -0.0362(18) 0.0099(16)
C21 0.064(2) 0.0652(19) 0.068(2) -0.0198(17) -0.0339(17) -0.0040(15)
C22 0.0571(18) 0.0462(13) 0.0519(18) -0.0098(14) -0.0217(15) 0.0042(14)
C23 0.067(2) 0.0464(19) 0.059(3) -0.0091(19) -0.027(2) -0.0004(16)
C24 0.0710(14) 0.0372(10) 0.0636(13) -0.0057(9) -0.0374(11) 0.0041(9)
C25 0.0589(13) 0.0493(12) 0.0680(14) 0.0063(10) -0.0318(11) -0.0125(10)
C26 0.0555(12) 0.0480(11) 0.0547(12) 0.0023(9) -0.0249(10) -0.0095(9)
C27 0.0638(14) 0.0625(14) 0.0626(14) -0.0193(11) -0.0299(12) 0.0133(11)
C28 0.0511(12) 0.0623(13) 0.0629(13) -0.0138(11) -0.0251(10) 0.0093(10)
N2 0.0491(9) 0.0415(8) 0.0531(9) -0.0044(7) -0.0255(8) 0.0016(7)
O4 0.0675(13) 0.0404(11) 0.0571(13) 0.0065(10) -0.0262(10) 0.0068(9)
O5 0.0884(17) 0.0632(14) 0.0465(12) 0.0099(10) -0.0222(11) 0.0126(12)
O6 0.0864(17) 0.0681(15) 0.0478(12) -0.0064(10) -0.0227(12) 0.0175(12)
C5 0.0478(14) 0.0454(14) 0.0584(16) 0.0020(13) -0.0272(13) 0.0013(12)
C6 0.0412(14) 0.0375(16) 0.0401(16) 0.0007(13) -0.0185(12) 0.0011(11)
C7 0.0443(15) 0.0421(18) 0.0391(14) -0.0037(14) -0.0151(12) 0.0062(13)
C8 0.0480(16) 0.0371(15) 0.048(2) -0.0028(13) -0.0188(14) 0.0069(11)

loop_
_atom_type_symbol
_atom_type_description
_atom_type_scat_dispersion_real
_atom_type_scat_dispersion_imag
_atom_type_scat_source
C C 0.0181 0.0091 'International Tables Vol C Tables 4.2.6.8 and 6.1.1.4'
H H 0.0000 0.0000 'International Tables Vol C Tables 4.2.6.8 and 6.1.1.4'
N N 0.0311 0.0180 'International Tables Vol C Tables 4.2.6.8 and 6.1.1.4'
O O 0.0492 0.0322 'International Tables Vol C Tables 4.2.6.8 and 6.1.1.4'
Zn Zn -1.5491 0.6778 'International Tables Vol C Tables 4.2.6.8 and 6.1.1.4'

loop_
_geom_angle_atom_site_label_1
_geom_angle_atom_site_label_2
_geom_angle_atom_site_label_3
_geom_angle
_geom_angle_site_symmetry_1
_geom_angle_site_symmetry_3
_geom_angle_publ_flag
O1 Zn1 O5' 108.4(3) . . ?
O1 Zn1 O4 122.72(9) . . ?
O1 Zn1 N1' 114.4(16) . . ?
O5' Zn1 N1' 126.1(13) . . ?
O1 Zn1 N1 113.4(3) . . ?
O4 Zn1 N1 103.5(3) . . ?
O1 Zn1 N2 98.95(7) . 1_566 ?
O5' Zn1 N2 94.0(3) . 1_566 ?
O4 Zn1 N2 110.91(9) . 1_566 ?
N1' Zn1 N2 109.7(7) . 1_566 ?
N1 Zn1 N2 106.57(14) . 1_566 ?
C1 O1 Zn1 109.46(16) . . ?
C3 O3 H3A 109.5 . . ?
O2 C1 O1 122.4(2) . . ?
O2 C1 C2 119.6(2) . . ?
O1 C1 C2 118.0(2) . . ?
C4 C2 C3 119.5(2) . . ?
C4 C2 C1 120.1(2) . . ?
C3 C2 C1 120.4(2) . . ?
O3 C3 C4 118.8(2) . 2_567 ?
O3 C3 C2 122.1(2) . . ?
C4 C3 C2 119.1(2) 2_567 . ?
C3 C4 C2 121.4(2) 2_567 . ?
C3 C4 H4A 119.3 2_567 . ?
C2 C4 H4A 119.3 . . ?
C13 N1 C9 117.1(4) . . ?
C13 N1 Zn1 121.2(3) . . ?
C9 N1 Zn1 121.6(3) . . ?
N1 C9 C10 121.8(4) . . ?
N1 C9 H9A 119.1 . . ?
C10 C9 H9A 119.1 . . ?
C9 C10 C11 120.9(3) . . ?
C9 C10 H10A 119.6 . . ?
C11 C10 H10A 119.6 . . ?
C12 C11 C10 116.2(3) . . ?
C12 C11 C14 120.5(3) . . ?
C10 C11 C14 123.0(3) . . ?
C13 C12 C11 120.1(3) . . ?
C13 C12 H12A 120.0 . . ?
C11 C12 H12A 120.0 . . ?
N1 C13 C12 124.1(3) . . ?
N1 C13 H13A 118.0 . . ?
C12 C13 H13A 118.0 . . ?
C15 C14 C11 125.2(3) . . ?
C15 C14 H14A 117.4 . . ?
C11 C14 H14A 117.4 . . ?
C14 C15 C16 126.4(3) . . ?
C14 C15 H15A 116.8 . . ?
C16 C15 H15A 116.8 . . ?
C17 C16 C21 117.7(3) . . ?
C17 C16 C15 118.1(3) . . ?
C21 C16 C15 123.9(3) . . ?
C16 C17 C18 122.1(3) . . ?
C16 C17 H17A 118.9 . . ?
C18 C17 H17A 118.9 . . ?
C19 C18 C17 118.6(3) . . ?
C19 C18 C22 119.9(3) . . ?
C17 C18 C22 121.5(3) . . ?
C18 C19 C20 120.4(4) . . ?
C18 C19 H19A 119.8 . . ?
C20 C19 H19A 119.8 . . ?
C19 C20 C21 121.0(3) . . ?
C19 C20 H20A 119.5 . . ?
C21 C20 H20A 119.5 . . ?
C20 C21 C16 120.1(3) . . ?
C20 C21 H21A 120.0 . . ?
C16 C21 H21A 120.0 . . ?
C23 C22 C18 123.4(4) . . ?
C23 C22 H22A 118.3 . . ?
C18 C22 H22A 118.3 . . ?
C22 C23 C24 127.8(4) . . ?
C22 C23 H23A 116.1 . . ?
C24 C23 H23A 116.1 . . ?
C13' N1' C9' 115.1(17) . . ?
C13' N1' Zn1 128.2(14) . . ?
C9' N1' Zn1 116.4(13) . . ?
N1' C9' C10' 126.3(17) . . ?
N1' C9' H9'A 116.9 . . ?
C10' C9' H9'A 116.9 . . ?
C9' C10' C11' 117.0(14) . . ?
C9' C10' H10B 121.5 . . ?
C11' C10' H10B 121.5 . . ?
C12' C11' C10' 117.3(11) . . ?
C12' C11' C14' 125.8(13) . . ?
C10' C11' C14' 116.3(13) . . ?
C11' C12' C13' 120.7(13) . . ?
C11' C12' H12B 119.7 . . ?
C13' C12' H12B 119.7 . . ?
N1' C13' C12' 122.6(16) . . ?
N1' C13' H13B 118.7 . . ?
C12' C13' H13B 118.7 . . ?
C15' C14' C11' 127.4(12) . . ?
C15' C14' H14B 116.3 . . ?
C11' C14' H14B 116.3 . . ?
C14' C15' C16' 127.5(14) . . ?
C14' C15' H15B 116.3 . . ?
C16' C15' H15B 116.3 . . ?
C17' C16' C21' 118.8(14) . . ?
C17' C16' C15' 122.4(14) . . ?
C21' C16' C15' 117.8(14) . . ?
C16' C17' C18' 121.5(15) . . ?
C16' C17' H17B 119.2 . . ?
C18' C17' H17B 119.2 . . ?
C17' C18' C19' 117.7(15) . . ?
C17' C18' C22' 125.9(15) . . ?
C19' C18' C22' 116.1(15) . . ?
C20' C19' C18' 121.7(17) . . ?
C20' C19' H19B 119.1 . . ?
C18' C19' H19B 119.1 . . ?
C21' C20' C19' 118.5(16) . . ?
C21' C20' H20B 120.8 . . ?
C19' C20' H20B 120.8 . . ?
C20' C21' C16' 121.7(16) . . ?
C20' C21' H21B 119.1 . . ?
C16' C21' H21B 119.1 . . ?
C23' C22' C18' 137(2) . . ?
C23' C22' H22B 111.5 . . ?
C18' C22' H22B 111.5 . . ?
C22' C23' C24 124(2) . . ?
C22' C23' H23B 117.8 . . ?
C24 C23' H23B 117.8 . . ?
C27 C24 C25 116.8(2) . . ?
C27 C24 C23 120.5(3) . . ?
C25 C24 C23 122.7(3) . . ?
C27 C24 C23' 109.8(10) . . ?
C25 C24 C23' 133.0(10) . . ?
C26 C25 C24 120.1(2) . . ?
C26 C25 H25A 119.9 . . ?
C24 C25 H25A 119.9 . . ?
N2 C26 C25 122.5(2) . . ?
N2 C26 H26A 118.8 . . ?
C25 C26 H26A 118.8 . . ?
C28 C27 C24 120.1(2) . . ?
C28 C27 H27A 119.9 . . ?
C24 C27 H27A 119.9 . . ?
N2 C28 C27 122.9(2) . . ?
N2 C28 H28A 118.5 . . ?
C27 C28 H28A 118.5 . . ?
C26 N2 C28 117.47(19) . . ?
C26 N2 Zn1 123.47(15) . 1_544 ?
C28 N2 Zn1 118.52(15) . 1_544 ?
C5 O4 Zn1 108.6(2) . . ?
C7 O6 H6A 109.5 . . ?
O5 C5 O4 121.0(3) . . ?
O5 C5 C6 119.6(3) . . ?
O4 C5 C6 119.3(3) . . ?
C7 C6 C8 119.1(3) . . ?
C7 C6 C5 120.1(4) . . ?
C8 C6 C5 120.7(4) . . ?
O6 C7 C8 118.1(4) . 2_676 ?
O6 C7 C6 121.9(4) . . ?
C8 C7 C6 120.0(3) 2_676 . ?
C7 C8 C6 120.9(3) 2_676 . ?
C7 C8 H8A 119.6 2_676 . ?
C6 C8 H8A 119.6 . . ?
C5' O5' Zn1 116.5(9) . . ?
C8' O6' H6'A 109.5 . . ?
O5' C5' O4' 129.9(12) . . ?
O5' C5' C6' 113.8(10) . . ?
O4' C5' C6' 116.2(10) . . ?
C7' C6' C8' 118.3(11) . . ?
C7' C6' C5' 120.0(12) . . ?
C8' C6' C5' 121.7(12) . . ?
C6' C7' C8' 121.9(11) . 2_676 ?
C6' C7' H7'A 119.1 . . ?
C8' C7' H7'A 119.1 2_676 . ?
C7' C8' C6' 119.8(11) 2_676 . ?
C7' C8' O6' 121.3(13) 2_676 . ?
C6' C8' O6' 118.9(14) . . ?

loop_
_geom_bond_atom_site_label_1
_geom_bond_atom_site_label_2
_geom_bond_distance
_geom_bond_site_symmetry_2
_geom_bond_publ_flag
Zn1 O1 1.9609(16) . ?
Zn1 O5' 1.965(9) . ?
Zn1 O4 1.978(2) . ?
Zn1 N1' 2.03(2) . ?
Zn1 N1 2.041(4) . ?
Zn1 N2 2.0533(17) 1_566 ?
O1 C1 1.262(3) . ?
O2 C1 1.250(3) . ?
O3 C3 1.358(3) . ?
O3 H3A 0.8400 . ?
C1 C2 1.488(3) . ?
C2 C4 1.383(3) . ?
C2 C3 1.405(3) . ?
C3 C4 1.378(3) 2_567 ?
C4 C3 1.378(3) 2_567 ?
C4 H4A 0.9500 . ?
N1 C13 1.338(5) . ?
N1 C9 1.340(4) . ?
C9 C10 1.382(5) . ?
C9 H9A 0.9500 . ?
C10 C11 1.396(5) . ?
C10 H10A 0.9500 . ?
C11 C12 1.376(4) . ?
C11 C14 1.462(4) . ?
C12 C13 1.364(4) . ?
C12 H12A 0.9500 . ?
C13 H13A 0.9500 . ?
C14 C15 1.332(4) . ?
C14 H14A 0.9500 . ?
C15 C16 1.462(4) . ?
C15 H15A 0.9500 . ?
C16 C17 1.395(4) . ?
C16 C21 1.404(4) . ?
C17 C18 1.397(4) . ?
C17 H17A 0.9500 . ?
C18 C19 1.379(4) . ?
C18 C22 1.478(4) . ?
C19 C20 1.381(5) . ?
C19 H19A 0.9500 . ?
C20 C21 1.385(5) . ?
C20 H20A 0.9500 . ?
C21 H21A 0.9500 . ?
C22 C23 1.309(5) . ?
C22 H22A 0.9500 . ?
C23 C24 1.470(5) . ?
C23 H23A 0.9500 . ?
N1' C13' 1.343(9) . ?
N1' C9' 1.346(9) . ?
C9' C10' 1.373(16) . ?
C9' H9'A 0.9500 . ?
C10' C11' 1.416(15) . ?
C10' H10B 0.9500 . ?
C11' C12' 1.367(15) . ?
C11' C14' 1.460(13) . ?
C12' C13' 1.402(9) . ?
C12' H12B 0.9500 . ?
C13' H13B 0.9500 . ?
C14' C15' 1.313(13) . ?
C14' H14B 0.9500 . ?
C15' C16' 1.473(14) . ?
C15' H15B 0.9500 . ?
C16' C17' 1.384(15) . ?
C16' C21' 1.395(9) . ?
C17' C18' 1.390(15) . ?
C17' H17B 0.9500 . ?
C18' C19' 1.403(9) . ?
C18' C22' 1.470(15) . ?
C19' C20' 1.395(16) . ?
C19' H19B 0.9500 . ?
C20' C21' 1.369(16) . ?
C20' H20B 0.9500 . ?
C21' H21B 0.9500 . ?
C22' C23' 1.264(16) . ?
C22' H22B 0.9500 . ?
C23' C24 1.50(3) . ?
C23' H23B 0.9500 . ?
C24 C27 1.387(4) . ?
C24 C25 1.388(3) . ?
C25 C26 1.378(3) . ?
C25 H25A 0.9500 . ?
C26 N2 1.338(3) . ?
C26 H26A 0.9500 . ?
C27 C28 1.364(3) . ?
C27 H27A 0.9500 . ?
C28 N2 1.347(3) . ?
C28 H28A 0.9500 . ?
N2 Zn1 2.0532(17) 1_544 ?
O4 C5 1.285(4) . ?
O5 C5 1.245(4) . ?
O6 C7 1.349(4) . ?
O6 H6A 0.8400 . ?
C5 C6 1.480(4) . ?
C6 C7 1.401(4) . ?
C6 C8 1.408(5) . ?
C7 C8 1.391(5) 2_676 ?
C8 C7 1.391(5) 2_676 ?
C8 H8A 0.9500 . ?
O4' C5' 1.213(12) . ?
O5' C5' 1.195(13) . ?
O6' C8' 1.389(14) . ?
O6' H6'A 0.8400 . ?
C5' C6' 1.577(16) . ?
C6' C7' 1.350(14) . ?
C6' C8' 1.377(15) . ?
C7' C8' 1.358(16) 2_676 ?
C7' H7'A 0.9500 . ?
C8' C7' 1.357(16) 2_676 ?

loop_
_geom_hbond_atom_site_label_D
_geom_hbond_atom_site_label_H
_geom_hbond_atom_site_label_A
_geom_hbond_distance_DH
_geom_hbond_distance_HA
_geom_hbond_distance_DA
_geom_hbond_angle_DHA
_geom_hbond_site_symmetry_A
O3 H3A O2 0.84 1.83 2.574(3) 146.0 .
C9 H9A O2 0.95 2.51 3.147(5) 124.5 .
C13 H13A O3 0.95 2.43 3.150(4) 132.0 1_655
C9' H9'A O2 0.95 2.68 3.07(2) 104.8 .
C9' H9'A O4' 0.95 2.32 3.03(2) 131.2 .
C10' H10B O2 0.95 2.68 3.195(17) 114.6 2_666
C10' H10B O4' 0.95 2.53 3.14(2) 122.6 2_666
C28 H28A O1 0.95 2.52 3.117(3) 121.0 1_544
O6 H6A O5 0.84 1.80 2.545(3) 146.4 .
O6' H6'A O4' 0.84 1.76 2.513(12) 149.0 .

loop_
_geom_torsion_atom_site_label_1
_geom_torsion_atom_site_label_2
_geom_torsion_atom_site_label_3
_geom_torsion_atom_site_label_4
_geom_torsion
_geom_torsion_site_symmetry_1
_geom_torsion_site_symmetry_2
_geom_torsion_site_symmetry_3
_geom_torsion_site_symmetry_4
_geom_torsion_publ_flag
Zn1 O1 C1 O2 3.5(3) . . . . ?
Zn1 O1 C1 C2 -176.29(15) . . . . ?
O2 C1 C2 C4 -171.0(2) . . . . ?
O1 C1 C2 C4 8.8(3) . . . . ?
O2 C1 C2 C3 9.1(3) . . . . ?
O1 C1 C2 C3 -171.1(2) . . . . ?
C4 C2 C3 O3 179.5(2) . . . . ?
C1 C2 C3 O3 -0.5(3) . . . . ?
C4 C2 C3 C4 0.1(3) . . . 2_567 ?
C1 C2 C3 C4 -179.94(19) . . . 2_567 ?
C3 C2 C4 C3 -0.1(3) . . . 2_567 ?
C1 C2 C4 C3 179.93(19) . . . 2_567 ?
C13 N1 C9 C10 -0.5(12) . . . . ?
Zn1 N1 C9 C10 176.4(5) . . . . ?
N1 C9 C10 C11 1.6(9) . . . . ?
C9 C10 C11 C12 -1.4(6) . . . . ?
C9 C10 C11 C14 -175.2(4) . . . . ?
C10 C11 C12 C13 0.2(5) . . . . ?
C14 C11 C12 C13 174.1(3) . . . . ?
C9 N1 C13 C12 -0.8(12) . . . . ?
Zn1 N1 C13 C12 -177.7(4) . . . . ?
C11 C12 C13 N1 0.9(8) . . . . ?
C12 C11 C14 C15 171.7(3) . . . . ?
C10 C11 C14 C15 -14.9(5) . . . . ?
C11 C14 C15 C16 166.5(3) . . . . ?
C14 C15 C16 C17 -171.5(3) . . . . ?
C14 C15 C16 C21 2.2(6) . . . . ?
C21 C16 C17 C18 -3.0(5) . . . . ?
C15 C16 C17 C18 171.0(4) . . . . ?
C16 C17 C18 C19 1.0(5) . . . . ?
C16 C17 C18 C22 -179.1(4) . . . . ?
C17 C18 C19 C20 1.6(6) . . . . ?
C22 C18 C19 C20 -178.2(5) . . . . ?
C18 C19 C20 C21 -2.2(7) . . . . ?
C19 C20 C21 C16 0.1(7) . . . . ?
C17 C16 C21 C20 2.4(5) . . . . ?
C15 C16 C21 C20 -171.3(4) . . . . ?
C19 C18 C22 C23 161.7(5) . . . . ?
C17 C18 C22 C23 -18.1(7) . . . . ?
C18 C22 C23 C24 -176.9(4) . . . . ?
C13' N1' C9' C10' 8(6) . . . . ?
Zn1 N1' C9' C10' -166(2) . . . . ?
N1' C9' C10' C11' -12(4) . . . . ?
C9' C10' C11' C12' 5(2) . . . . ?
C9' C10' C11' C14' -167.3(16) . . . . ?
C10' C11' C12' C13' 5(2) . . . . ?
C14' C11' C12' C13' 175.7(15) . . . . ?
C9' N1' C13' C12' 3(6) . . . . ?
Zn1 N1' C13' C12' 176(3) . . . . ?
C11' C12' C13' N1' -9(4) . . . . ?
C12' C11' C14' C15' -19(2) . . . . ?
C10' C11' C14' C15' 152.3(15) . . . . ?
C11' C14' C15' C16' -166.5(14) . . . . ?
C14' C15' C16' C17' -20(2) . . . . ?
C14' C15' C16' C21' 148.5(14) . . . . ?
C21' C16' C17' C18' 0.0(3) . . . . ?
C15' C16' C17' C18' 168.4(17) . . . . ?
C16' C17' C18' C19' 0.0(3) . . . . ?
C16' C17' C18' C22' -174(2) . . . . ?
C17' C18' C19' C20' 0.0(7) . . . . ?
C22' C18' C19' C20' 175(2) . . . . ?
C18' C19' C20' C21' 0.0(9) . . . . ?
C19' C20' C21' C16' 0.0(9) . . . . ?
C17' C16' C21' C20' 0.0(7) . . . . ?
C15' C16' C21' C20' -168.9(17) . . . . ?
C17' C18' C22' C23' -19(5) . . . . ?
C19' C18' C22' C23' 167(3) . . . . ?
C18' C22' C23' C24 177(2) . . . . ?
C22 C23 C24 C27 171.1(5) . . . . ?
C22 C23 C24 C25 -8.6(8) . . . . ?
C22' C23' C24 C27 -180(3) . . . . ?
C22' C23' C24 C25 7(4) . . . . ?
C27 C24 C25 C26 0.9(3) . . . . ?
C23 C24 C25 C26 -179.4(3) . . . . ?
C23' C24 C25 C26 173.4(19) . . . . ?
C24 C25 C26 N2 0.1(3) . . . . ?
C25 C24 C27 C28 -0.5(4) . . . . ?
C23 C24 C27 C28 179.8(3) . . . . ?
C23' C24 C27 C28 -174.6(15) . . . . ?
C24 C27 C28 N2 -0.9(4) . . . . ?
C25 C26 N2 C28 -1.5(3) . . . . ?
C25 C26 N2 Zn1 169.92(17) . . . 1_544 ?
C27 C28 N2 C26 1.9(3) . . . . ?
C27 C28 N2 Zn1 -169.94(19) . . . 1_544 ?
Zn1 O4 C5 O5 3.5(4) . . . . ?
Zn1 O4 C5 C6 -178.0(2) . . . . ?
O5 C5 C6 C7 5.7(5) . . . . ?
O4 C5 C6 C7 -172.9(3) . . . . ?
O5 C5 C6 C8 -172.5(3) . . . . ?
O4 C5 C6 C8 8.9(4) . . . . ?
C8 C6 C7 O6 -179.4(3) . . . . ?
C5 C6 C7 O6 2.3(5) . . . . ?
C8 C6 C7 C8 0.3(5) . . . 2_676 ?
C5 C6 C7 C8 -178.0(3) . . . 2_676 ?
C7 C6 C8 C7 -0.3(5) . . . 2_676 ?
C5 C6 C8 C7 177.9(3) . . . 2_676 ?
Zn1 O5' C5' O4' -8.8(14) . . . . ?
Zn1 O5' C5' C6' 169.1(6) . . . . ?
O5' C5' C6' C7' 1.0(14) . . . . ?
O4' C5' C6' C7' 179.1(10) . . . . ?
O5' C5' C6' C8' 178.8(10) . . . . ?
O4' C5' C6' C8' -3.0(14) . . . . ?
C8' C6' C7' C8' 0.3(19) . . . 2_676 ?
C5' C6' C7' C8' 178.3(9) . . . 2_676 ?
C7' C6' C8' C7' -0.3(18) . . . 2_676 ?
C5' C6' C8' C7' -178.2(9) . . . 2_676 ?
C7' C6' C8' O6' -179.7(9) . . . . ?
C5' C6' C8' O6' 2.4(16) . . . . ?
